data_2009157
loop_
_publ_author_name
'Yasui, Masanori'
'Taka, Hideo'
'Shimizu, Toshio'
'Kamigata, Nobumasa'
'Iwasaki, Fujiko'

_publ_section_title
;Absolute configuration of
 2,4,6-tri-<i>tert</i>-butyl-diphenylselenonium-<i>N</i>-toluene-4'-sulfonimide
;
_journal_issue 11
_journal_name_full 'Acta Crystallographica Section C'
_journal_page_first 1861
_journal_page_last 1862
_journal_paper_doi 10.1107/S0108270199008860
_journal_volume 55
_journal_year 1999
_chemical_formula_moiety 'C31 H41 N O2 S Se'
_chemical_formula_sum 'C31 H41 N O2 S Se'
_chemical_formula_weight 570.67
_chemical_name_systematic
;
N-[phenyl(2,4,6-tri-tert-butylphenyl)selenonio]-4-toluenesulfonamidate
;
_space_group_IT_number 4
_symmetry_cell_setting monoclinic
_symmetry_space_group_name_Hall 'P 2yb'
_symmetry_space_group_name_H-M 'P 1 21 1'
_audit_creation_method SHELXL-97
_cell_angle_alpha 90.00
_cell_angle_beta 108.832(18)
_cell_angle_gamma 90.00
_cell_formula_units_Z 2
_cell_length_a 10.8176(18)
_cell_length_b 9.7701(13)
_cell_length_c 15.242(3)
_cell_measurement_reflns_used 25
_cell_measurement_temperature 293(2)
_cell_measurement_theta_max 20.1
_cell_measurement_theta_min 12.6
_cell_volume 1524.7(5)
_computing_cell_refinement 'Rigaku/AFC Diffractometer Control Software'
_computing_data_collection 'Rigaku/AFC Diffractometer Control Software (Rigaku, 1990)'
_computing_data_reduction 'TEXSAN (Molecular Structure Corporation, 1992)'
_computing_molecular_graphics 'ORTEPII (Johnson, 1976)'
_computing_publication_material SHELXL97
_computing_structure_refinement 'SHELXL97 (Sheldrick, 1997)'
_computing_structure_solution 'DIRDIF92 (Beurskens et al., 1992)'
_diffrn_ambient_temperature 293(2)
_diffrn_measured_fraction_theta_full 0.999
_diffrn_measured_fraction_theta_max 0.999
_diffrn_measurement_device_type 'Rigaku AFC-5R'
_diffrn_measurement_method '2\q/\w scans'
_diffrn_radiation_monochromator graphite
_diffrn_radiation_source 'rotating anode'
_diffrn_radiation_type MoK\a
_diffrn_radiation_wavelength 0.71073
_diffrn_reflns_av_R_equivalents 0.027
_diffrn_reflns_av_sigmaI/netI 0.048
_diffrn_reflns_limit_h_max 13
_diffrn_reflns_limit_h_min -14
_diffrn_reflns_limit_k_max 12
_diffrn_reflns_limit_k_min -12
_diffrn_reflns_limit_l_max 19
_diffrn_reflns_limit_l_min 0
_diffrn_reflns_number 7255
_diffrn_reflns_theta_full 27.50
_diffrn_reflns_theta_max 27.49
_diffrn_reflns_theta_min 2.03
_diffrn_standards_decay_% 13.2
_diffrn_standards_interval_count 100
_diffrn_standards_number 3
_exptl_absorpt_coefficient_mu 1.326
_exptl_absorpt_correction_T_max 0.777
_exptl_absorpt_correction_T_min 0.479
_exptl_absorpt_correction_type numerical
_exptl_absorpt_process_details '(Coppens et al., 1965)'
_exptl_crystal_colour colourless
_exptl_crystal_density_diffrn 1.243
_exptl_crystal_density_method 'not measured'
_exptl_crystal_description prismatic
_exptl_crystal_F_000 600
_exptl_crystal_size_max 0.65
_exptl_crystal_size_mid 0.32
_exptl_crystal_size_min 0.20
_refine_diff_density_max 0.480
_refine_diff_density_min -0.635
_refine_ls_abs_structure_details 'Flack (1983)'
_refine_ls_abs_structure_Flack -0.008(9)
_refine_ls_extinction_method none
_refine_ls_goodness_of_fit_ref 1.033
_refine_ls_hydrogen_treatment constr
_refine_ls_matrix_type full
_refine_ls_number_parameters 366
_refine_ls_number_reflns 7001
_refine_ls_number_restraints 1
_refine_ls_restrained_S_all 1.033
_refine_ls_R_factor_all 0.063
_refine_ls_R_factor_gt 0.039
_refine_ls_shift/su_max 0.008
_refine_ls_shift/su_mean 0.000
_refine_ls_structure_factor_coef Fsqd
_refine_ls_weighting_details 'w = 1/[\s^2^(Fo^2^)+(0.0620P)^2^] where P=(Fo^2^+2Fc^2^)/3'
_refine_ls_weighting_scheme calc
_refine_ls_wR_factor_ref 0.105
_reflns_number_gt 5804
_reflns_number_total 7001
_reflns_threshold_expression I>2\s(I)
_cod_data_source_file oa1092.cif
_cod_data_source_block Ia
_cod_depositor_comments
;
The following automatic conversions were performed:
'_symmetry_cell_setting' value 'Monoclinic' changed to 'monoclinic'
according to '/home/saulius/struct/CIF-dictionaries/cif_core.dic'
dictionary named 'cif_core.dic' version 2.4.1 from 2010-06-29.

Automatic conversion script
Id: cif_fix_enum 1527 2010-12-29 10:47:43Z saulius 

The following automatic conversions were performed:

'_symmetry_cell_setting' value 'Monoclinic' changed to 'monoclinic'
according to /home/saulius/struct/CIF-dictionaries/cif_core.dic
dictionary named 'cif_core.dic' version 2.4.1 from 2010-06-29.

Automatic conversion script
Id: cif_fix_values 1715 2011-07-08 13:25:40Z adriana 

The following automatic conversions were performed:

'_refine_ls_weighting_scheme' value 'calc w =
1/[\s^2^(Fo^2^)+(0.0620P)^2^] where P=(Fo^2^+2Fc^2^)/3' was changed
to 'calc'. New tag '_refine_ls_weighting_details' was created. The
value of the new tag was set to 'w = 1/[\s^2^(Fo^2^)+(0.0620P)^2^]
where P=(Fo^2^+2Fc^2^)/3'.

Automatic conversion script
Id: cif_fix_values 3143 2015-03-26 13:38:13Z robertas 
;
_cod_original_cell_volume 1524.6(4)
_cod_original_sg_symbol_H-M 'P 21'
_cod_database_code 2009157

loop_
_symmetry_equiv_pos_as_xyz
'x, y, z'
'-x, y+1/2, -z'

loop_
_atom_site_label
_atom_site_fract_x
_atom_site_fract_y
_atom_site_fract_z
_atom_site_U_iso_or_equiv
_atom_site_adp_type
_atom_site_calc_flag
_atom_site_refinement_flags
_atom_site_occupancy
_atom_site_disorder_assembly
_atom_site_disorder_group
_atom_site_type_symbol
Se1 .21216(3) -.00165(4) .17611(2) .03294(9) Uani d . 1 . . Se
S1 .42756(9) .14680(9) .15895(6) .03827(19) Uani d . 1 . . S
O1 .3546(3) .2688(3) .1636(2) .0521(7) Uani d . 1 . . O
O2 .5671(3) .1542(4) .1981(2) .0583(8) Uani d . 1 . . O
N1 .3857(3) .0174(4) .20806(19) .0388(7) Uani d . 1 . . N
C11 .1289(3) .0639(3) .2669(2) .0324(7) Uani d . 1 . . C
C12 -.0047(3) .0964(4) .2215(2) .0369(8) Uani d . 1 . . C
C13 -.0859(4) .0845(4) .2762(3) .0443(9) Uani d . 1 . . C
C14 -.0427(4) .0490(4) .3690(3) .0497(10) Uani d . 1 . . C
C15 .0903(4) .0365(4) .4107(3) .0461(10) Uani d . 1 . . C
C16 .1815(3) .0456(4) .3641(2) .0355(7) Uani d . 1 . . C
C21 .2124(4) -.1941(3) .2053(3) .0387(8) Uani d . 1 . . C
C22 .1111(5) -.2495(4) .2298(3) .0571(11) Uani d . 1 . . C
C23 .1116(7) -.3894(5) .2455(4) .0774(16) Uani d . 1 . . C
C24 .2079(6) -.4705(5) .2365(4) .0821(17) Uani d . 1 . . C
C25 .3062(6) -.4143(5) .2098(4) .0777(16) Uani d . 1 . . C
C26 .3101(5) -.2753(5) .1925(4) .0583(12) Uani d . 1 . . C
C31 .3921(3) .1108(3) .0396(2) .0360(7) Uani d . 1 . . C
C32 .4571(4) .0053(6) .0120(3) .0508(8) Uani d . 1 . . C
C33 .4323(5) -.0185(6) -.0814(3) .0614(12) Uani d . 1 . . C
C34 .3439(5) .0570(5) -.1477(3) .0618(12) Uani d . 1 . . C
C35 .2814(5) .1625(6) -.1185(3) .0715(14) Uani d . 1 . . C
C36 .3047(5) .1882(5) -.0252(3) .0599(12) Uani d . 1 . . C
C120 -.0687(3) .1428(4) .1198(3) .0425(8) Uani d . 1 . . C
C121 -.1114(9) .0173(8) .0573(4) .117(3) Uani d . 1 . . C
C122 .0169(5) .2353(7) .0827(5) .0828(18) Uani d . 1 . . C
C123 -.1883(7) .2306(11) .1116(5) .126(4) Uani d . 1 . . C
C140 -.1409(4) .0250(6) .4213(3) .0638(15) Uani d . 1 . . C
C141 -.2134(6) .1587(7) .4231(5) .0824(17) Uani d . 1 . . C
C142 -.2414(7) -.0818(8) .3686(5) .100(2) Uani d . 1 . . C
C143 -.0754(6) -.0251(13) .5196(4) .137(4) Uani d . 1 . . C
C160 .3281(3) .0472(4) .4216(2) .0407(8) Uani d . 1 . . C
C161 .3483(5) .0534(6) .5269(3) .0648(14) Uani d . 1 . . C
C162 .3889(4) .1760(5) .3982(3) .0541(10) Uani d . 1 . . C
C163 .3999(4) -.0816(5) .4078(3) .0495(10) Uani d . 1 . . C
C340 .3155(7) .0237(10) -.2492(3) .097(2) Uani d . 1 . . C
H13 -.1746 .1016 .2484 .048(12) Uiso calc R 1 . . H
H15 .1212 .0211 .4743 .023(8) Uiso calc R 1 . . H
H22 .0442 -.1945 .2358 .059(13) Uiso calc R 1 . . H
H23 .0441 -.4282 .2624 .084(18) Uiso calc R 1 . . H
H24 .2075 -.5638 .2485 .087(19) Uiso calc R 1 . . H
H25 .3718 -.4708 .2031 .068(14) Uiso calc R 1 . . H
H26 .3760 -.2380 .1731 .11(3) Uiso calc R 1 . . H
H32 .5168 -.0487 .0559 .058(13) Uiso calc R 1 . . H
H33 .4773 -.0881 -.0997 .10(2) Uiso calc R 1 . . H
H35 .2225 .2173 -.1624 .067(14) Uiso calc R 1 . . H
H36 .2604 .2585 -.0070 .085(17) Uiso calc R 1 . . H
H211 -.1650 -.0404 .0811 .16(4) Uiso calc R 1 . . H
H212 -.0356 -.0327 .0559 .51(15) Uiso calc R 1 . . H
H213 -.1603 .0462 -.0043 .11(2) Uiso calc R 1 . . H
H221 .0941 .1866 .0832 .22(5) Uiso calc R 1 . . H
H222 .0410 .3151 .1212 .36(9) Uiso calc R 1 . . H
H223 -.0308 .2624 .0204 .086(19) Uiso calc R 1 . . H
H231 -.2478 .1803 .1344 .17(4) Uiso calc R 1 . . H
H232 -.2306 .2542 .0478 .074(16) Uiso calc R 1 . . H
H233 -.1617 .3126 .1474 .23(6) Uiso calc R 1 . . H
H411 -.2552 .1899 .3608 .15(3) Uiso calc R 1 . . H
H412 -.1525 .2267 .4569 .13(3) Uiso calc R 1 . . H
H413 -.2782 .1436 .4528 .078(16) Uiso calc R 1 . . H
H421 -.2832 -.0510 .3063 .14(3) Uiso calc R 1 . . H
H422 -.3058 -.0939 .3990 .11(2) Uiso calc R 1 . . H
H423 -.1981 -.1673 .3677 .12(3) Uiso calc R 1 . . H
H431 -.1402 -.0389 .5495 .095(19) Uiso calc R 1 . . H
H432 -.0133 .0418 .5534 .13(3) Uiso calc R 1 . . H
H433 -.0313 -.1100 .5182 .10(2) Uiso calc R 1 . . H
H611 .3114 -.0268 .5450 .072(17) Uiso calc R 1 . . H
H612 .3060 .1334 .5402 .089(19) Uiso calc R 1 . . H
H613 .4400 .0575 .5607 .091(19) Uiso calc R 1 . . H
H621 .4801 .1783 .4336 .079(16) Uiso calc R 1 . . H
H622 .3463 .2547 .4130 .048(11) Uiso calc R 1 . . H
H623 .3787 .1765 .3333 .045(11) Uiso calc R 1 . . H
H631 .3589 -.1609 .4235 .14(3) Uiso calc R 1 . . H
H632 .4893 -.0774 .4470 .061(13) Uiso calc R 1 . . H
H633 .3965 -.0876 .3442 .050(11) Uiso calc R 1 . . H
H341 .2518 .0868 -.2862 .14(3) Uiso calc R 1 . . H
H342 .2823 -.0679 -.2610 .27(6) Uiso calc R 1 . . H
H343 .3945 .0312 -.2647 .17(4) Uiso calc R 1 . . H

loop_
_atom_site_aniso_label
_atom_site_aniso_U_11
_atom_site_aniso_U_22
_atom_site_aniso_U_33
_atom_site_aniso_U_12
_atom_site_aniso_U_13
_atom_site_aniso_U_23
Se1 .03223(14) .03715(14) .03310(14) .00204(19) .01561(10) -.00085(18)
S1 .0354(4) .0429(4) .0414(5) -.0030(4) .0192(4) -.0004(4)
O1 .068(2) .0414(15) .0592(19) .0007(14) .0370(16) -.0036(13)
O2 .0333(14) .088(2) .0531(17) -.0159(15) .0135(12) .0009(16)
N1 .0309(12) .048(2) .0414(14) .0024(14) .0178(11) .0067(15)
C11 .0287(16) .0358(16) .0370(17) .0018(13) .0168(14) -.0022(14)
C12 .0323(17) .0424(18) .0381(19) -.0011(14) .0142(15) -.0032(15)
C13 .0269(18) .062(2) .048(2) .0078(16) .0173(16) .0035(18)
C14 .041(2) .067(3) .051(2) .0089(17) .0275(18) .0040(18)
C15 .0396(18) .067(3) .0364(18) .0072(16) .0186(15) .0037(16)
C16 .0290(16) .0455(18) .0349(17) .0013(13) .0145(14) -.0041(13)
C21 .045(2) .0306(16) .0401(18) .0004(14) .0135(16) -.0060(14)
C22 .064(3) .038(2) .077(3) -.0045(19) .034(3) .0021(19)
C23 .097(4) .053(3) .090(4) -.019(3) .041(3) -.002(3)
C24 .107(5) .037(3) .091(4) .001(2) .016(3) -.002(2)
C25 .074(4) .045(3) .108(4) .013(2) .021(3) -.018(3)
C26 .056(3) .045(2) .076(3) .0082(19) .025(2) -.016(2)
C31 .0328(17) .0386(18) .0408(18) -.0010(13) .0178(15) .0009(14)
C32 .055(2) .0465(19) .0519(19) .012(3) .0190(16) .003(3)
C33 .080(3) .062(3) .051(2) .012(3) .033(2) -.007(2)
C34 .067(3) .080(3) .042(2) -.008(2) .021(2) -.005(2)
C35 .077(3) .088(4) .048(3) .028(3) .018(2) .014(3)
C36 .065(3) .069(3) .050(2) .029(2) .023(2) .009(2)
C120 .0305(17) .054(2) .043(2) .0024(16) .0118(15) .0070(17)
C121 .163(6) .096(5) .048(3) -.046(5) -.027(3) .003(3)
C122 .059(3) .100(4) .087(4) .000(3) .020(3) .053(4)
C123 .091(4) .211(9) .093(5) .099(6) .054(4) .084(6)
C140 .049(2) .096(5) .060(2) .012(2) .0367(19) .013(3)
C141 .064(3) .108(4) .094(4) .005(3) .051(3) -.020(4)
C142 .098(4) .099(5) .133(7) -.020(4) .081(5) .011(4)
C143 .073(4) .276(12) .084(4) .049(7) .057(4) .081(7)
C160 .0306(17) .060(2) .0313(17) .0012(15) .0095(14) -.0019(15)
C161 .047(2) .110(4) .037(2) .004(2) .0119(19) -.006(2)
C162 .039(2) .070(3) .048(2) -.008(2) .0069(18) -.016(2)
C163 .041(2) .067(3) .037(2) .011(2) .0089(17) .0091(19)
C340 .121(5) .135(7) .041(2) .004(5) .034(3) -.009(4)

loop_
_atom_type_symbol
_atom_type_description
_atom_type_scat_dispersion_real
_atom_type_scat_dispersion_imag
_atom_type_scat_source
C C 0.0033 0.0016 'International Tables Vol C Tables 4.2.6.8 and 6.1.1.4'
H H 0.0000 0.0000 'International Tables Vol C Tables 4.2.6.8 and 6.1.1.4'
N N 0.0061 0.0033 'International Tables Vol C Tables 4.2.6.8 and 6.1.1.4'
O O 0.0106 0.0060 'International Tables Vol C Tables 4.2.6.8 and 6.1.1.4'
S S 0.1246 0.1234 'International Tables Vol C Tables 4.2.6.8 and 6.1.1.4'
Se Se -0.0929 2.2259 'International Tables Vol C Tables 4.2.6.8 and 6.1.1.4'

loop_
_geom_angle_atom_site_label_1
_geom_angle_atom_site_label_2
_geom_angle_atom_site_label_3
_geom_angle
_geom_angle_publ_flag
N1 Se1 C21 96.63(16) yes
N1 Se1 C11 116.66(14) yes
C21 Se1 C11 96.95(15) yes
O2 S1 O1 117.1(2) no
O2 S1 N1 105.24(17) no
O1 S1 N1 112.70(17) no
O2 S1 C31 106.70(17) no
O1 S1 C31 105.92(18) no
N1 S1 C31 108.80(16) no
S1 N1 Se1 112.55(17) yes
C12 C11 C16 122.6(3) yes
C12 C11 Se1 110.6(2) yes
C16 C11 Se1 124.6(2) yes
C13 C12 C11 115.3(3) no
C13 C12 C120 117.2(3) no
C11 C12 C120 127.4(3) no
C14 C13 C12 124.1(3) no
C15 C14 C13 116.9(3) no
C15 C14 C140 122.6(4) no
C13 C14 C140 120.4(4) no
C14 C15 C16 124.4(3) no
C15 C16 C11 115.5(3) no
C15 C16 C160 118.5(3) no
C11 C16 C160 125.8(3) no
C22 C21 C26 121.5(4) no
C22 C21 Se1 120.2(3) no
C26 C21 Se1 118.0(3) no
C21 C22 C23 118.3(5) no
C24 C23 C22 121.4(5) no
C23 C24 C25 119.5(4) no
C24 C25 C26 121.5(5) no
C21 C26 C25 117.6(5) no
C36 C31 C32 119.7(4) no
C36 C31 S1 120.5(3) no
C32 C31 S1 119.8(3) no
C33 C32 C31 119.3(4) no
C34 C33 C32 122.0(5) no
C33 C34 C35 117.7(4) no
C33 C34 C340 120.3(5) no
C35 C34 C340 122.1(5) no
C36 C35 C34 121.3(4) no
C31 C36 C35 120.0(4) no
C123 C120 C122 103.6(5) no
C123 C120 C121 108.8(6) no
C122 C120 C121 110.0(5) no
C123 C120 C12 109.9(4) no
C122 C120 C12 114.6(3) no
C121 C120 C12 109.7(4) no
C143 C140 C141 109.7(6) no
C143 C140 C142 108.9(7) no
C141 C140 C142 108.1(5) no
C143 C140 C14 112.4(4) no
C141 C140 C14 108.8(4) no
C142 C140 C14 108.9(4) no
C162 C160 C163 111.9(3) no
C162 C160 C16 108.6(3) no
C163 C160 C16 112.8(3) no
C162 C160 C161 106.5(4) no
C163 C160 C161 105.5(3) no
C16 C160 C161 111.3(3) no
C14 C13 H13 117.9 no
C12 C13 H13 117.9 no
C14 C15 H15 117.8 no
C16 C15 H15 117.8 no
C21 C22 H22 120.8 no
C23 C22 H22 120.8 no
C24 C23 H23 119.3 no
C22 C23 H23 119.3 no
C23 C24 H24 120.2 no
C25 C24 H24 120.2 no
C24 C25 H25 119.2 no
C26 C25 H25 119.2 no
C21 C26 H26 121.2 no
C25 C26 H26 121.2 no
C33 C32 H32 120.4 no
C31 C32 H32 120.4 no
C34 C33 H33 119.0 no
C32 C33 H33 119.0 no
C36 C35 H35 119.3 no
C34 C35 H35 119.3 no
C31 C36 H36 120.0 no
C35 C36 H36 120.0 no
C120 C121 H211 109.5 no
C120 C121 H212 109.5 no
H211 C121 H212 109.5 no
C120 C121 H213 109.5 no
H211 C121 H213 109.5 no
H212 C121 H213 109.5 no
C120 C122 H221 109.5 no
C120 C122 H222 109.5 no
H221 C122 H222 109.5 no
C120 C122 H223 109.5 no
H221 C122 H223 109.5 no
H222 C122 H223 109.5 no
C120 C123 H231 109.5 no
C120 C123 H232 109.5 no
H231 C123 H232 109.5 no
C120 C123 H233 109.5 no
H231 C123 H233 109.5 no
H232 C123 H233 109.5 no
C140 C141 H411 109.5 no
C140 C141 H412 109.5 no
H411 C141 H412 109.5 no
C140 C141 H413 109.5 no
H411 C141 H413 109.5 no
H412 C141 H413 109.5 no
C140 C142 H421 109.5 no
C140 C142 H422 109.5 no
H421 C142 H422 109.5 no
C140 C142 H423 109.5 no
H421 C142 H423 109.5 no
H422 C142 H423 109.5 no
C140 C143 H431 109.5 no
C140 C143 H432 109.5 no
H431 C143 H432 109.5 no
C140 C143 H433 109.5 no
H431 C143 H433 109.5 no
H432 C143 H433 109.5 no
C160 C161 H611 109.5 no
C160 C161 H612 109.5 no
H611 C161 H612 109.5 no
C160 C161 H613 109.5 no
H611 C161 H613 109.5 no
H612 C161 H613 109.5 no
C160 C162 H621 109.5 no
C160 C162 H622 109.5 no
H621 C162 H622 109.5 no
C160 C162 H623 109.5 no
H621 C162 H623 109.5 no
H622 C162 H623 109.5 no
C160 C163 H631 109.5 no
C160 C163 H632 109.5 no
H631 C163 H632 109.5 no
C160 C163 H633 109.5 no
H631 C163 H633 109.5 no
H632 C163 H633 109.5 no
C34 C340 H341 109.5 no
C34 C340 H342 109.5 no
H341 C340 H342 109.5 no
C34 C340 H343 109.5 no
H341 C340 H343 109.5 no
H342 C340 H343 109.5 no

loop_
_geom_bond_atom_site_label_1
_geom_bond_atom_site_label_2
_geom_bond_site_symmetry_2
_geom_bond_distance
_geom_bond_publ_flag
Se1 N1 . 1.791(3) yes
Se1 C21 . 1.932(4) yes
Se1 C11 . 1.985(3) yes
S1 O2 . 1.435(3) no
S1 O1 . 1.444(3) no
S1 N1 . 1.607(3) yes
S1 C31 . 1.769(4) yes
C11 C12 . 1.422(5) no
C11 C16 . 1.417(5) no
C12 C13 . 1.397(5) no
C12 C120 . 1.547(5) no
C13 C14 . 1.382(6) no
C14 C15 . 1.378(5) no
C14 C140 . 1.539(5) no
C15 C16 . 1.393(5) no
C16 C160 . 1.544(5) no
C21 C22 . 1.377(6) no
C21 C26 . 1.385(5) no
C22 C23 . 1.387(6) no
C23 C24 . 1.350(8) no
C24 C25 . 1.370(8) no
C25 C26 . 1.387(7) no
C31 C36 . 1.356(5) no
C31 C32 . 1.387(6) no
C32 C33 . 1.381(5) no
C33 C34 . 1.362(7) no
C34 C35 . 1.383(7) no
C34 C340 . 1.512(6) no
C35 C36 . 1.384(6) no
C120 C123 . 1.524(7) no
C120 C122 . 1.527(6) no
C120 C121 . 1.530(8) no
C140 C143 . 1.517(7) no
C140 C141 . 1.529(8) no
C140 C142 . 1.533(8) no
C160 C162 . 1.514(6) no
C160 C163 . 1.529(6) no
C160 C161 . 1.549(5) no
C13 H13 . .9300 no
C15 H15 . .9300 no
C22 H22 . .9300 no
C23 H23 . .9300 no
C24 H24 . .9300 no
C25 H25 . .9300 no
C26 H26 . .9300 no
C32 H32 . .9300 no
C33 H33 . .9300 no
C35 H35 . .9300 no
C36 H36 . .9300 no
C121 H211 . .9600 no
C121 H212 . .9600 no
C121 H213 . .9600 no
C122 H221 . .9600 no
C122 H222 . .9600 no
C122 H223 . .9600 no
C123 H231 . .9600 no
C123 H232 . .9600 no
C123 H233 . .9600 no
C141 H411 . .9600 no
C141 H412 . .9600 no
C141 H413 . .9600 no
C142 H421 . .9600 no
C142 H422 . .9600 no
C142 H423 . .9600 no
C143 H431 . .9600 no
C143 H432 . .9600 no
C143 H433 . .9600 no
C161 H611 . .9600 no
C161 H612 . .9600 no
C161 H613 . .9600 no
C162 H621 . .9600 no
C162 H622 . .9600 no
C162 H623 . .9600 no
C163 H631 . .9600 no
C163 H632 . .9600 no
C163 H633 . .9600 no
C340 H341 . .9600 no
C340 H342 . .9600 no
C340 H343 . .9600 no

loop_
_geom_torsion_atom_site_label_1
_geom_torsion_atom_site_label_2
_geom_torsion_atom_site_label_3
_geom_torsion_atom_site_label_4
_geom_torsion
_geom_torsion_publ_flag
O2 S1 N1 Se1 174.92(18) no
O1 S1 N1 Se1 46.1(2) no
C31 S1 N1 Se1 -71.0(2) no
C21 Se1 N1 S1 157.73(19) no
C11 Se1 N1 S1 -101.05(19) no
N1 Se1 C11 C12 155.8(2) no
C21 Se1 C11 C12 -103.2(3) no
N1 Se1 C11 C16 -40.6(3) no
C21 Se1 C11 C16 60.4(3) no
C16 C11 C12 C13 -11.2(5) no
Se1 C11 C12 C13 152.8(3) no
C16 C11 C12 C120 168.7(3) no
Se1 C11 C12 C120 -27.3(4) no
C11 C12 C13 C14 2.3(6) no
C120 C12 C13 C14 -177.6(4) no
C12 C13 C14 C15 5.8(6) no
C12 C13 C14 C140 -174.1(4) no
C13 C14 C15 C16 -5.8(6) no
C140 C14 C15 C16 174.1(4) no
C14 C15 C16 C11 -2.3(6) no
C14 C15 C16 C160 172.7(4) no
C12 C11 C16 C15 11.2(5) no
Se1 C11 C16 C15 -150.5(3) no
C12 C11 C16 C160 -163.3(3) no
Se1 C11 C16 C160 34.9(5) no
N1 Se1 C21 C22 153.0(3) no
C11 Se1 C21 C22 35.0(4) no
N1 Se1 C21 C26 -32.8(3) no
C11 Se1 C21 C26 -150.8(3) no
C26 C21 C22 C23 2.6(7) no
Se1 C21 C22 C23 176.6(4) no
C21 C22 C23 C24 -0.4(9) no
C22 C23 C24 C25 -1.3(9) no
C23 C24 C25 C26 0.7(9) no
C22 C21 C26 C25 -3.1(7) no
Se1 C21 C26 C25 -177.3(4) no
C24 C25 C26 C21 1.4(8) no
O2 S1 C31 C36 -129.2(4) no
O1 S1 C31 C36 -3.7(4) no
N1 S1 C31 C36 117.7(3) no
O2 S1 C31 C32 48.8(4) no
O1 S1 C31 C32 174.3(3) no
N1 S1 C31 C32 -64.3(4) no
C36 C31 C32 C33 0.4(6) no
S1 C31 C32 C33 -177.5(4) no
C31 C32 C33 C34 -1.2(8) no
C32 C33 C34 C35 1.9(8) no
C32 C33 C34 C340 -177.4(5) no
C33 C34 C35 C36 -1.9(8) no
C340 C34 C35 C36 177.4(6) no
C32 C31 C36 C35 -0.5(7) no
S1 C31 C36 C35 177.5(4) no
C34 C35 C36 C31 1.2(8) no
C13 C12 C120 C123 27.6(7) no
C11 C12 C120 C123 -152.3(6) no
C13 C12 C120 C122 143.8(5) no
C11 C12 C120 C122 -36.1(6) no
C13 C12 C120 C121 -92.0(6) no
C11 C12 C120 C121 88.1(6) no
C15 C14 C140 C143 -5.0(8) no
C13 C14 C140 C143 174.9(7) no
C15 C14 C140 C141 116.7(5) no
C13 C14 C140 C141 -63.4(6) no
C15 C14 C140 C142 -125.7(5) no
C13 C14 C140 C142 54.2(6) no
C15 C16 C160 C162 -123.0(4) no
C11 C16 C160 C162 51.4(5) no
C15 C16 C160 C163 112.4(4) no
C11 C16 C160 C163 -73.2(5) no
C15 C16 C160 C161 -6.0(5) no
C11 C16 C160 C161 168.4(4) no

loop_
_cod_related_entry_id
_cod_related_entry_database
_cod_related_entry_code
1 ChemSpider 4425300
